data_4084670
loop_
_publ_author_name
'MacLeod, Brianna L.'
'Pienkos, Jared A.'
'Myers, Jeffery T.'
'Sabat, Michal'
'Myers, William H.'
'Harman, W. Dean'

_publ_section_title
;
 Stereoselective Synthesis oftrans-Tetrahydroindolines Promoted by a
 Tungsten \p Base
;
_journal_issue 22
_journal_name_full Organometallics
_journal_page_first 6286
_journal_paper_doi 10.1021/om501012q
_journal_volume 33
_journal_year 2014
_chemical_formula_sum 'C27 H39 B F3 N10 O4 P S W'
_chemical_formula_weight 882.37
_chemical_name_systematic
; 
 ? 
;
_space_group_crystal_system monoclinic
_space_group_IT_number 14
_space_group_name_Hall '-P 2yn'
_space_group_name_H-M_alt 'P 1 21/n 1'
_symmetry_space_group_name_Hall '-P 2yn'
_symmetry_space_group_name_H-M 'P 1 21/n 1'
_atom_sites_solution_hydrogens mixed
_audit_creation_method SHELXL-97
_cell_angle_alpha 90
_cell_angle_beta 98.1216(5)
_cell_angle_gamma 90
_cell_formula_units_Z 4
_cell_length_a 9.7292(3)
_cell_length_b 23.4747(7)
_cell_length_c 15.2996(5)
_cell_measurement_reflns_used 9846
_cell_measurement_temperature 153(2)
_cell_measurement_theta_max 37.02
_cell_measurement_theta_min 3.35
_cell_volume 3459.23(19)
_computing_cell_refinement 'Bruker SAINT'
_computing_data_collection 'Bruker APEX2'
_computing_data_reduction 'Bruker SAINT'
_computing_molecular_graphics 'Bruker SHELXTL'
_computing_publication_material 'Bruker SHELXTL'
_computing_structure_refinement 'SHELXL-2013 (Sheldrick, 2013)'
_computing_structure_solution 'SHELXS-97 (Sheldrick 2008)'
_diffrn_ambient_temperature 153(2)
_diffrn_measured_fraction_theta_full 0.996
_diffrn_measured_fraction_theta_max 0.935
_diffrn_measurement_device_type 'Bruker APEX-II CCD'
_diffrn_measurement_method '\f and \w scans'
_diffrn_radiation_type MoK\a
_diffrn_radiation_wavelength 0.71073
_diffrn_reflns_av_R_equivalents 0.0153
_diffrn_reflns_av_unetI/netI 0.0116
_diffrn_reflns_Laue_measured_fraction_full 0.996
_diffrn_reflns_Laue_measured_fraction_max 0.935
_diffrn_reflns_limit_h_max 15
_diffrn_reflns_limit_h_min -15
_diffrn_reflns_limit_k_max 38
_diffrn_reflns_limit_k_min -39
_diffrn_reflns_limit_l_max 25
_diffrn_reflns_limit_l_min -24
_diffrn_reflns_number 84192
_diffrn_reflns_point_group_measured_fraction_full 0.996
_diffrn_reflns_point_group_measured_fraction_max 0.935
_diffrn_reflns_theta_full 25.242
_diffrn_reflns_theta_max 37.024
_diffrn_reflns_theta_min 3.354
_exptl_absorpt_coefficient_mu 3.511
_exptl_absorpt_correction_T_max 0.7473
_exptl_absorpt_correction_T_min 0.6396
_exptl_absorpt_correction_type empirical
_exptl_absorpt_process_details 'Bruker SADABS'
_exptl_crystal_colour yellow
_exptl_crystal_density_diffrn 1.694
_exptl_crystal_density_meas ?
_exptl_crystal_density_method 'not measured'
_exptl_crystal_description block
_exptl_crystal_F_000 1760
_exptl_crystal_size_max 0.410
_exptl_crystal_size_mid 0.370
_exptl_crystal_size_min 0.340
_refine_diff_density_max 2.854
_refine_diff_density_min -1.615
_refine_diff_density_rms 0.093
_refine_ls_extinction_method none
_refine_ls_goodness_of_fit_ref 1.178
_refine_ls_hydrogen_treatment mixed
_refine_ls_matrix_type full
_refine_ls_number_parameters 454
_refine_ls_number_reflns 16495
_refine_ls_number_restraints 0
_refine_ls_restrained_S_all 1.178
_refine_ls_R_factor_all 0.0262
_refine_ls_R_factor_gt 0.0242
_refine_ls_shift/su_max 0.005
_refine_ls_shift/su_mean 0.000
_refine_ls_structure_factor_coef Fsqd
_refine_ls_weighting_details 'w=1/[\s^2^(Fo^2^)+(0.0148P)^2^+4.5540P] where P=(Fo^2^+2Fc^2^)/3'
_refine_ls_weighting_scheme calc
_refine_ls_wR_factor_gt 0.0532
_refine_ls_wR_factor_ref 0.0538
_reflns_Friedel_coverage 0.000
_reflns_number_gt 15689
_reflns_number_total 16495
_reflns_threshold_expression 'I > 2\s(I)'
_cod_data_source_file om501012q_si_002.cif
_cod_data_source_block C27H39BF3N10O4PSW
_cod_depositor_comments
;
The following automatic conversions were performed:

'_exptl_crystal_density_meas' value 'not measured' was changed to '?'
- the value is perceived as not measured.

Automatic conversion script
Id: cif_fix_values 3008 2015-01-20 13:52:24Z robertas 

 Adding full bibliography for 4084669--4084671.cif.
;
_cod_database_code 4084670
_shelx_space_group_comment
; 
The symmetry employed for this shelxl refinement is uniquely defined 
by the following loop, which should always be used as a source of 
symmetry information in preference to the above space-group names. 
They are only intended as comments. 
;
_shelx_estimated_absorpt_t_min 0.327
_shelx_estimated_absorpt_t_max 0.381

loop_
_space_group_symop_operation_xyz
'x, y, z'
'-x+1/2, y+1/2, -z+1/2'
'-x, -y, -z'
'x-1/2, -y-1/2, z-1/2'

loop_
_atom_site_label
_atom_site_type_symbol
_atom_site_fract_x
_atom_site_fract_y
_atom_site_fract_z
_atom_site_U_iso_or_equiv
_atom_site_adp_type
_atom_site_occupancy
_atom_site_site_symmetry_order
_atom_site_calc_flag
_atom_site_refinement_flags_posn
_atom_site_refinement_flags_adp
W W 0.92830(2) 0.41389(2) 0.78716(2) 0.01337(2) Uani 1 1 d . .
S1 S -0.04446(5) 0.14464(2) 0.81893(4) 0.02913(9) Uani 1 1 d . .
P1 P 0.71720(4) 0.39013(2) 0.67618(3) 0.02127(8) Uani 1 1 d . .
F1 F 0.22055(19) 0.12173(12) 0.85835(14) 0.0787(7) Uani 1 1 d . .
F2 F 0.1682(2) 0.16350(9) 0.73654(12) 0.0590(5) Uani 1 1 d . .
F3 F 0.1691(3) 0.20999(11) 0.85660(19) 0.0938(9) Uani 1 1 d . .
O1 O -0.0594(2) 0.08855(8) 0.77929(15) 0.0482(5) Uani 1 1 d . .
O2 O -0.0618(2) 0.14836(10) 0.91112(13) 0.0486(5) Uani 1 1 d . .
O3 O -0.1107(2) 0.18983(9) 0.76355(13) 0.0469(5) Uani 1 1 d . .
O4 O 0.76856(16) 0.48329(6) 0.90251(9) 0.0292(3) Uani 1 1 d . .
N1 N 0.63420(15) 0.29783(7) 0.87382(10) 0.0220(3) Uani 1 1 d . .
N2 N 0.50655(17) 0.31874(8) 0.84238(12) 0.0289(3) Uani 1 1 d . .
N3 N 1.15421(15) 0.36546(6) 1.02667(9) 0.0196(2) Uani 1 1 d . .
N4 N 1.04683(14) 0.36694(6) 0.69518(9) 0.0183(2) Uani 1 1 d . .
N5 N 1.13596(15) 0.39543(6) 0.64945(9) 0.0193(2) Uani 1 1 d . .
N6 N 0.92529(14) 0.48554(6) 0.69493(9) 0.0183(2) Uani 1 1 d . .
N7 N 1.02688(15) 0.49350(6) 0.64318(9) 0.0204(2) Uani 1 1 d . .
N8 N 1.12989(13) 0.45536(6) 0.82542(8) 0.0159(2) Uani 1 1 d . .
N9 N 1.21286(14) 0.47015(6) 0.76389(9) 0.0188(2) Uani 1 1 d . .
N10 N 0.83467(14) 0.45505(6) 0.85625(9) 0.0166(2) Uani 1 1 d . .
C1 C 0.74653(16) 0.33778(7) 0.90274(11) 0.0190(3) Uani 1 1 d . .
H1 H 0.7067 0.3770 0.8954 0.023 Uiso 1 1 calc R U
C2 C 0.86387(15) 0.33380(7) 0.84454(10) 0.0167(2) Uani 1 1 d . .
C3 C 1.00751(15) 0.34619(6) 0.88562(10) 0.0164(2) Uani 1 1 d . .
C4 C 1.03346(16) 0.36208(6) 0.97609(10) 0.0163(2) Uani 1 1 d . .
C5 C 0.91699(17) 0.37259(7) 1.02915(10) 0.0198(3) Uani 1 1 d . .
C6 C 0.80091(18) 0.32988(8) 1.00088(11) 0.0222(3) Uani 1 1 d . .
H6A H 0.7244 0.3357 1.0363 0.027 Uiso 1 1 calc R U
H6B H 0.8365 0.2906 1.0115 0.027 Uiso 1 1 calc R U
C7 C 1.1415(2) 0.37932(9) 1.11986(11) 0.0265(3) Uani 1 1 d . .
H7A H 1.1647 0.4197 1.1332 0.032 Uiso 1 1 calc R U
H7B H 1.2026 0.3547 1.1612 0.032 Uiso 1 1 calc R U
C8 C 0.9885(2) 0.36737(10) 1.12515(12) 0.0288(4) Uani 1 1 d . .
H8A H 0.9505 0.3955 1.1635 0.035 Uiso 1 1 calc R U
H8B H 0.9761 0.3287 1.1485 0.035 Uiso 1 1 calc R U
C9 C 0.4313(2) 0.27230(11) 0.81725(16) 0.0353(4) Uani 1 1 d . .
H9 H 0.3363 0.2733 0.7921 0.042 Uiso 1 1 calc R U
C10 C 0.5088(2) 0.22225(10) 0.83237(15) 0.0344(4) Uani 1 1 d . .
H10 H 0.4783 0.1842 0.8203 0.041 Uiso 1 1 calc R U
C11 C 0.6399(2) 0.24029(8) 0.86877(14) 0.0272(3) Uani 1 1 d . .
H11 H 0.7185 0.2169 0.8867 0.033 Uiso 1 1 calc R U
C12 C 1.29077(17) 0.35250(7) 0.99920(12) 0.0213(3) Uani 1 1 d . .
H12 H 1.2830 0.3569 0.9337 0.026 Uiso 1 1 calc R U
C13 C 1.3288(2) 0.29099(8) 1.02318(15) 0.0307(4) Uani 1 1 d . .
H13A H 1.3413 0.2866 1.0875 0.046 Uiso 1 1 calc R U
H13B H 1.4154 0.2811 1.0009 0.046 Uiso 1 1 calc R U
H13C H 1.2543 0.2657 0.9965 0.046 Uiso 1 1 calc R U
C14 C 1.40246(19) 0.39315(9) 1.04253(15) 0.0291(4) Uani 1 1 d . .
H14A H 1.3699 0.4325 1.0337 0.044 Uiso 1 1 calc R U
H14B H 1.4874 0.3881 1.0158 0.044 Uiso 1 1 calc R U
H14C H 1.4218 0.3850 1.1059 0.044 Uiso 1 1 calc R U
C15 C 1.19461(19) 0.35855(9) 0.59821(12) 0.0251(3) Uani 1 1 d . .
H15 H 1.2604 0.3680 0.5602 0.030 Uiso 1 1 calc R U
C16 C 1.1429(2) 0.30474(9) 0.61025(14) 0.0287(4) Uani 1 1 d . .
H16 H 1.1653 0.2703 0.5827 0.034 Uiso 1 1 calc R U
C17 C 1.05087(19) 0.31181(8) 0.67149(12) 0.0236(3) Uani 1 1 d . .
H17 H 0.9987 0.2821 0.6933 0.028 Uiso 1 1 calc R U
C18 C 1.0021(2) 0.54242(8) 0.59734(12) 0.0269(3) Uani 1 1 d . .
H18 H 1.0583 0.5577 0.5571 0.032 Uiso 1 1 calc R U
C19 C 0.8817(2) 0.56659(9) 0.61856(13) 0.0294(4) Uani 1 1 d . .
H19 H 0.8383 0.6008 0.5959 0.035 Uiso 1 1 calc R U
C20 C 0.83780(19) 0.52969(8) 0.68049(11) 0.0230(3) Uani 1 1 d . .
H20 H 0.7575 0.5351 0.7084 0.028 Uiso 1 1 calc R U
C21 C 1.31686(17) 0.50384(8) 0.80215(12) 0.0230(3) Uani 1 1 d . .
H21 H 1.3880 0.5200 0.7734 0.028 Uiso 1 1 calc R U
C22 C 1.30246(19) 0.51090(8) 0.88995(13) 0.0251(3) Uani 1 1 d . .
H22 H 1.3605 0.5322 0.9332 0.030 Uiso 1 1 calc R U
C23 C 1.18395(17) 0.47984(7) 0.90123(10) 0.0193(3) Uani 1 1 d . .
H23 H 1.1470 0.4766 0.9553 0.023 Uiso 1 1 calc R U
C24 C 0.7387(3) 0.41024(12) 0.56354(13) 0.0400(5) Uani 1 1 d . .
H24A H 0.6561 0.3989 0.5230 0.060 Uiso 1 1 calc R U
H24B H 0.8205 0.3911 0.5468 0.060 Uiso 1 1 calc R U
H24C H 0.7509 0.4516 0.5604 0.060 Uiso 1 1 calc R U
C25 C 0.6630(2) 0.31637(9) 0.65715(14) 0.0304(4) Uani 1 1 d . .
H25A H 0.6326 0.3009 0.7107 0.046 Uiso 1 1 calc R U
H25B H 0.7412 0.2939 0.6421 0.046 Uiso 1 1 calc R U
H25C H 0.5861 0.3147 0.6084 0.046 Uiso 1 1 calc R U
C26 C 0.5595(2) 0.42610(10) 0.69591(17) 0.0347(4) Uani 1 1 d . .
H26A H 0.4858 0.4186 0.6467 0.052 Uiso 1 1 calc R U
H26B H 0.5766 0.4672 0.7009 0.052 Uiso 1 1 calc R U
H26C H 0.5310 0.4119 0.7509 0.052 Uiso 1 1 calc R U
C27 C 0.1371(2) 0.16075(11) 0.81784(17) 0.0368(5) Uani 1 1 d . .
B1 B 1.1641(2) 0.45967(8) 0.66460(12) 0.0205(3) Uani 1 1 d . .
H1B H 1.238(3) 0.4752(11) 0.6240(17) 0.025(6) Uiso 1 1 d . .
H2 H 0.858(2) 0.3004(10) 0.8101(15) 0.017(5) Uiso 1 1 d . .
H3 H 1.078(3) 0.3285(10) 0.8615(16) 0.019(6) Uiso 1 1 d . .
H5 H 0.884(3) 0.4100(11) 1.0171(17) 0.025(6) Uiso 1 1 d . .

loop_
_atom_site_aniso_label
_atom_site_aniso_U_11
_atom_site_aniso_U_22
_atom_site_aniso_U_33
_atom_site_aniso_U_23
_atom_site_aniso_U_13
_atom_site_aniso_U_12
W 0.01168(2) 0.01586(2) 0.01251(2) -0.00267(2) 0.00144(2) -0.00056(2)
S1 0.02053(18) 0.0300(2) 0.0365(2) -0.00799(18) 0.00266(17) -0.00214(16)
P1 0.01571(16) 0.0297(2) 0.01750(17) -0.00422(15) -0.00085(13) -0.00219(15)
F1 0.0316(8) 0.137(2) 0.0651(12) 0.0319(13) -0.0010(8) 0.0289(11)
F2 0.0490(10) 0.0812(14) 0.0507(10) 0.0078(9) 0.0200(8) -0.0099(9)
F3 0.0711(14) 0.0928(17) 0.122(2) -0.0613(16) 0.0291(14) -0.0559(13)
O1 0.0415(10) 0.0326(8) 0.0729(14) -0.0133(8) 0.0168(10) -0.0114(7)
O2 0.0420(10) 0.0647(13) 0.0416(10) 0.0004(9) 0.0151(8) 0.0013(9)
O3 0.0427(10) 0.0499(11) 0.0437(10) -0.0062(8) -0.0086(8) 0.0180(8)
O4 0.0374(7) 0.0270(6) 0.0254(6) -0.0073(5) 0.0120(5) 0.0089(5)
N1 0.0169(6) 0.0227(6) 0.0266(7) -0.0011(5) 0.0038(5) -0.0050(5)
N2 0.0176(6) 0.0348(8) 0.0338(8) 0.0009(6) 0.0024(6) -0.0029(6)
N3 0.0189(6) 0.0210(6) 0.0175(5) 0.0013(4) -0.0020(4) -0.0031(4)
N4 0.0164(5) 0.0199(6) 0.0187(5) -0.0048(4) 0.0035(4) -0.0006(4)
N5 0.0175(5) 0.0240(6) 0.0169(5) -0.0040(4) 0.0048(4) 0.0008(5)
N6 0.0177(5) 0.0208(6) 0.0165(5) 0.0009(4) 0.0025(4) 0.0023(4)
N7 0.0217(6) 0.0232(6) 0.0172(5) 0.0017(5) 0.0051(4) 0.0001(5)
N8 0.0154(5) 0.0167(5) 0.0155(5) -0.0013(4) 0.0015(4) -0.0023(4)
N9 0.0159(5) 0.0211(6) 0.0197(6) -0.0015(4) 0.0038(4) -0.0033(4)
N10 0.0176(5) 0.0174(5) 0.0149(5) -0.0024(4) 0.0025(4) 0.0009(4)
C1 0.0165(6) 0.0201(6) 0.0209(6) -0.0018(5) 0.0043(5) -0.0049(5)
C2 0.0152(6) 0.0172(6) 0.0177(6) -0.0031(5) 0.0022(4) -0.0035(4)
C3 0.0145(5) 0.0168(6) 0.0178(6) -0.0016(5) 0.0019(4) -0.0008(4)
C4 0.0169(6) 0.0147(5) 0.0166(6) 0.0011(4) 0.0004(4) -0.0025(4)
C5 0.0206(6) 0.0229(7) 0.0159(6) -0.0006(5) 0.0029(5) -0.0027(5)
C6 0.0211(7) 0.0265(7) 0.0197(6) 0.0014(5) 0.0052(5) -0.0052(6)
C7 0.0278(8) 0.0334(9) 0.0167(6) -0.0003(6) -0.0027(6) -0.0055(7)
C8 0.0292(8) 0.0408(10) 0.0160(7) 0.0008(6) 0.0021(6) -0.0046(7)
C9 0.0209(8) 0.0463(12) 0.0379(10) -0.0026(9) 0.0011(7) -0.0124(8)
C10 0.0312(9) 0.0356(10) 0.0372(10) -0.0089(8) 0.0076(8) -0.0167(8)
C11 0.0255(8) 0.0227(7) 0.0342(9) -0.0043(7) 0.0067(7) -0.0068(6)
C12 0.0170(6) 0.0216(7) 0.0241(7) 0.0034(5) -0.0016(5) -0.0006(5)
C13 0.0329(9) 0.0223(8) 0.0354(10) 0.0055(7) 0.0003(7) 0.0039(7)
C14 0.0184(7) 0.0283(8) 0.0379(10) 0.0011(7) -0.0057(6) -0.0028(6)
C15 0.0212(7) 0.0336(9) 0.0217(7) -0.0084(6) 0.0072(6) 0.0022(6)
C16 0.0277(8) 0.0284(8) 0.0315(9) -0.0126(7) 0.0089(7) 0.0027(7)
C17 0.0231(7) 0.0209(7) 0.0271(8) -0.0080(6) 0.0050(6) -0.0002(6)
C18 0.0342(9) 0.0262(8) 0.0207(7) 0.0053(6) 0.0050(6) -0.0010(7)
C19 0.0375(10) 0.0247(8) 0.0254(8) 0.0056(6) 0.0025(7) 0.0056(7)
C20 0.0243(7) 0.0234(7) 0.0207(7) 0.0007(5) 0.0012(5) 0.0055(6)
C21 0.0173(6) 0.0223(7) 0.0295(8) -0.0026(6) 0.0041(6) -0.0061(5)
C22 0.0226(7) 0.0248(7) 0.0269(8) -0.0054(6) 0.0001(6) -0.0092(6)
C23 0.0212(6) 0.0182(6) 0.0176(6) -0.0028(5) -0.0002(5) -0.0042(5)
C24 0.0428(12) 0.0578(15) 0.0172(7) -0.0008(8) -0.0037(7) -0.0148(11)
C25 0.0259(8) 0.0349(10) 0.0293(9) -0.0136(7) 0.0004(7) -0.0066(7)
C26 0.0170(7) 0.0378(10) 0.0480(12) -0.0016(9) 0.0003(7) 0.0038(7)
C27 0.0262(9) 0.0432(12) 0.0399(11) -0.0017(9) 0.0005(8) -0.0098(8)
B1 0.0195(7) 0.0235(8) 0.0193(7) -0.0012(6) 0.0063(6) -0.0008(6)

loop_
_atom_type_symbol
_atom_type_description
_atom_type_scat_dispersion_real
_atom_type_scat_dispersion_imag
_atom_type_scat_source
C C 0.0033 0.0016 'International Tables Vol C Tables 4.2.6.8 and 6.1.1.4'
H H 0.0000 0.0000 'International Tables Vol C Tables 4.2.6.8 and 6.1.1.4'
B B 0.0013 0.0007 'International Tables Vol C Tables 4.2.6.8 and 6.1.1.4'
N N 0.0061 0.0033 'International Tables Vol C Tables 4.2.6.8 and 6.1.1.4'
O O 0.0106 0.0060 'International Tables Vol C Tables 4.2.6.8 and 6.1.1.4'
F F 0.0171 0.0103 'International Tables Vol C Tables 4.2.6.8 and 6.1.1.4'
P P 0.1023 0.0942 'International Tables Vol C Tables 4.2.6.8 and 6.1.1.4'
S S 0.1246 0.1234 'International Tables Vol C Tables 4.2.6.8 and 6.1.1.4'
W W -0.8490 6.8722 'International Tables Vol C Tables 4.2.6.8 and 6.1.1.4'

loop_
_geom_angle_atom_site_label_1
_geom_angle_atom_site_label_2
_geom_angle_atom_site_label_3
_geom_angle
N10 W N6 90.24(6)
N10 W N8 96.56(6)
N6 W N8 76.20(5)
N10 W C2 91.63(6)
N6 W C2 158.78(5)
N8 W C2 124.50(5)
N10 W N4 176.45(6)
N6 W N4 86.23(5)
N8 W N4 82.26(5)
C2 W N4 91.79(5)
N10 W C3 98.16(6)
N6 W C3 160.88(5)
N8 W C3 85.76(5)
C2 W C3 38.76(5)
N4 W C3 85.11(5)
N10 W P1 94.78(4)
N6 W P1 78.57(4)
N8 W P1 152.31(4)
C2 W P1 80.21(4)
N4 W P1 84.89(4)
C3 W P1 117.49(4)
O2 S1 O1 116.41(14)
O2 S1 O3 114.96(12)
O1 S1 O3 114.21(13)
O2 S1 C27 104.16(12)
O1 S1 C27 103.09(12)
O3 S1 C27 101.27(13)
C26 P1 C25 103.69(10)
C26 P1 C24 104.41(13)
C25 P1 C24 99.44(11)
C26 P1 W 114.23(8)
C25 P1 W 120.34(7)
C24 P1 W 112.65(8)
C11 N1 N2 112.49(15)
C11 N1 C1 128.53(16)
N2 N1 C1 118.87(15)
C9 N2 N1 104.06(18)
C4 N3 C12 125.70(14)
C4 N3 C7 112.92(15)
C12 N3 C7 121.18(14)
C17 N4 N5 106.76(14)
C17 N4 W 132.98(12)
N5 N4 W 120.25(10)
C15 N5 N4 109.61(15)
C15 N5 B1 129.35(15)
N4 N5 B1 120.92(13)
C20 N6 N7 107.09(14)
C20 N6 W 130.54(12)
N7 N6 W 122.26(10)
C18 N7 N6 109.11(15)
C18 N7 B1 129.20(16)
N6 N7 B1 118.74(13)
C23 N8 N9 106.87(13)
C23 N8 W 130.61(11)
N9 N8 W 121.40(9)
C21 N9 N8 109.20(14)
C21 N9 B1 128.78(15)
N8 N9 B1 120.43(13)
O4 N10 W 178.90(13)
N1 C1 C6 111.07(13)
N1 C1 C2 111.62(13)
C6 C1 C2 112.11(13)
C3 C2 C1 118.29(13)
C3 C2 W 72.33(8)
C1 C2 W 116.91(10)
C4 C3 C2 119.53(14)
C4 C3 W 117.62(10)
C2 C3 W 68.92(8)
N3 C4 C3 127.60(15)
N3 C4 C5 110.55(13)
C3 C4 C5 121.65(13)
C4 C5 C6 108.84(13)
C4 C5 C8 103.22(14)
C6 C5 C8 115.78(15)
C5 C6 C1 109.74(13)
N3 C7 C8 103.00(14)
C7 C8 C5 104.31(14)
N2 C9 C10 112.11(18)
C11 C10 C9 104.73(18)
N1 C11 C10 106.60(19)
N3 C12 C13 108.89(15)
N3 C12 C14 111.15(15)
C13 C12 C14 110.76(15)
N5 C15 C16 108.52(16)
C15 C16 C17 105.15(16)
N4 C17 C16 109.96(17)
N7 C18 C19 108.82(17)
C18 C19 C20 104.82(16)
N6 C20 C19 110.14(17)
N9 C21 C22 108.63(15)
C21 C22 C23 104.89(14)
N8 C23 C22 110.41(15)
F3 C27 F1 107.9(2)
F3 C27 F2 108.0(2)
F1 C27 F2 105.6(2)
F3 C27 S1 110.4(2)
F1 C27 S1 112.80(19)
F2 C27 S1 111.85(16)
N5 B1 N9 109.04(14)
N5 B1 N7 109.88(14)
N9 B1 N7 105.20(13)

loop_
_geom_bond_atom_site_label_1
_geom_bond_atom_site_label_2
_geom_bond_distance
W N10 1.7757(13)
W N6 2.1931(14)
W N8 2.1938(13)
W C2 2.2030(15)
W N4 2.2324(13)
W C3 2.2496(15)
W P1 2.5352(4)
S1 O2 1.446(2)
S1 O1 1.4483(19)
S1 O3 1.451(2)
S1 C27 1.809(2)
P1 C26 1.813(2)
P1 C25 1.821(2)
P1 C24 1.827(2)
F1 C27 1.319(3)
F2 C27 1.323(3)
F3 C27 1.316(3)
O4 N10 1.2177(18)
N1 C11 1.354(2)
N1 N2 1.359(2)
N1 C1 1.460(2)
N2 C9 1.339(3)
N3 C4 1.315(2)
N3 C12 1.481(2)
N3 C7 1.484(2)
N4 C17 1.346(2)
N4 N5 1.364(2)
N5 C15 1.348(2)
N5 B1 1.544(2)
N6 C20 1.340(2)
N6 N7 1.3639(19)
N7 C18 1.349(2)
N7 B1 1.548(2)
N8 C23 1.3342(19)
N8 N9 1.3687(19)
N9 C21 1.351(2)
N9 B1 1.546(2)
C1 C6 1.531(2)
C1 C2 1.547(2)
C2 C3 1.478(2)
C3 C4 1.421(2)
C4 C5 1.505(2)
C5 C6 1.526(2)
C5 C8 1.539(2)
C7 C8 1.528(3)
C9 C10 1.398(4)
C10 C11 1.384(3)
C12 C13 1.523(3)
C12 C14 1.526(2)
C15 C16 1.381(3)
C16 C17 1.394(3)
C18 C19 1.381(3)
C19 C20 1.394(3)
C21 C22 1.380(3)
C22 C23 1.395(2)
